data_1545022
loop_
_publ_author_name
'Masquelier, C'
'd Yvoire, F.'
'Rodier, N.'

_publ_section_title
;
 Crystal structure of the sodium ion conductor alpha-Na7Fe3(P2O7)4:
 evidence for a long-range ordering of the Na+ ions
;
_journal_name_full 'Journal of Solid State Chemistry'
_journal_page_first 156
_journal_page_last 167
_journal_paper_doi 10.1016/0022-4596(91)90385-U
_journal_volume 95
_journal_year 1991
_chemical_formula_sum 'Fe3 Na7 O28 P8'
_chemical_formula_weight 1024.24
_space_group_IT_number 15
_symmetry_cell_setting monoclinic
_symmetry_Int_Tables_number 15
_symmetry_space_group_name_Hall '-C 2yc'
_symmetry_space_group_name_H-M 'C 1 2/c 1'
_cell_angle_alpha 90.
_cell_angle_beta 93.33(3)
_cell_angle_gamma 90.
_cell_formula_units_Z 4
_cell_length_a 9.506(3)
_cell_length_b 8.333(2)
_cell_length_c 27.732(5)
_cell_volume 2193.0(10)
_diffrn_ambient_temperature 294
_diffrn_radiation_probe x-ray
_diffrn_radiation_type MoK\a
_diffrn_radiation_wavelength 0.7107
_exptl_absorpt_coefficient_mu 2.805
_exptl_crystal_density_diffrn 3.092
_exptl_crystal_F_000 1996
_refine_ls_number_parameters 129
_refine_ls_number_reflns 3180
_refine_ls_R_factor_gt 0.030
_refine_ls_wR_factor_gt 0.042
_cod_data_source_file JSSC-1991-95-156-167-1.cif
_cod_data_source_block Na7Fe3(P2O7)4
_cod_depositor_comments
;
The following automatic conversions were performed:

'_journal_paper_doi' value
'http://dx.doi.org/10.1016/0022-4596(91)90385-U' was changed to
'10.1016/0022-4596(91)90385-U'.

Automatic conversion script
Id: cif_fix_values 6433 2018-09-21 13:16:33Z andrius 
;
_cod_original_cell_volume 2193(2)
_cod_original_sg_symbol_H-M 'C 2/c'
_cod_original_formula_sum 'Na7 Fe3 O28 P8'
_cod_database_code 1545022

loop_
_symmetry_equiv_pos_site_id
_symmetry_equiv_pos_as_xyz
1 x,y,z
2 -x,y,1/2-z
3 -x,-y,-z
4 x,-y,1/2+z
5 1/2+x,1/2+y,z
6 1/2-x,1/2+y,1/2-z
7 1/2-x,1/2-y,-z
8 1/2+x,1/2-y,1/2+z

loop_
_atom_site_label
_atom_site_type_symbol
_atom_site_thermal_displace_type
_atom_site_fract_x
_atom_site_fract_y
_atom_site_fract_z
_atom_site_occupancy
_atom_site_U_iso_or_equiv
_atom_site_calc_flag
_atom_site_refinement_flags
_atom_site_disorder_assembly
_atom_site_disorder_group
Fe1 Fe Uiso 0.00000 0.09607(7) 0.25000 1.000 0.0065(1) . . . .
Fe2 Fe Uiso 0.31691(4) 0.97657(5) 0.43746(1) 1.000 0.0052(1) . . . .
P1 P Uiso 0.29949(8) 0.27448(9) 0.24637(3) 1.000 0.0072(1) . . . .
P2 P Uiso 0.22403(8) 0.14893(9) 0.33686(3) 1.000 0.0068(1) . . . .
P3 P Uiso 0.50899(7) 0.66301(9) 0.44384(3) 1.000 0.0053(1) . . . .
P4 P Uiso 0.41514(7) 0.79013(9) 0.53496(3) 1.000 0.0049(1) . . . .
O1 O Uiso 0.3731(2) 0.2076(3) 0.20465(8) 1.000 0.0124(5) . . . .
O2 O Uiso 0.3591(2) 0.4323(3) 0.26661(8) 1.000 0.0106(5) . . . .
O3 O Uiso 0.1387(2) 0.2815(3) 0.23709(8) 1.000 0.0100(5) . . . .
O4 O Uiso 0.3214(2) 0.1480(3) 0.29086(7) 1.000 0.0081(4) . . . .
O5 O Uiso 0.0732(2) 0.1080(3) 0.31805(8) 1.000 0.0109(5) . . . .
O6 O Uiso 0.2365(3) 0.3107(3) 0.35933(8) 1.000 0.0148(5) . . . .
O7 O Uiso 0.2846(2) 0.0089(3) 0.36660(8) 1.000 0.0108(5) . . . .
O8 O Uiso 0.4806(2) 0.8337(3) 0.42564(8) 1.000 0.0085(4) . . . .
O9 O Uiso 0.6669(2) 0.6354(3) 0.45349(8) 1.000 0.0087(4) . . . .
O10 O Uiso 0.4360(2) 0.5371(3) 0.41364(8) 1.000 0.0100(5) . . . .
O11 O Uiso 0.4462(2) 0.6551(3) 0.49645(7) 1.000 0.0080(4) . . . .
O12 O Uiso 0.3466(2) 0.9312(3) 0.50809(7) 1.000 0.0079(4) . . . .
O13 O Uiso 0.5543(2) 0.8338(3) 0.56108(8) 1.000 0.0098(5) . . . .
O14 O Uiso 0.3192(2) 0.7110(3) 0.56981(8) 1.000 0.0081(4) . . . .
Na22 Na Uiso 0.4923(3) 0.3647(3) 0.35329(8) 0.660 0.0263(5) . . . .
Na21 Na Uiso 0.5364(5) 0.3402(5) 0.3600(2) 0.330 0.0172(9) . . . .
Na1 Na Uiso 0.2663(2) 0.3841(2) 0.44268(5) 1.000 0.0191(3) . . . .
Na31 Na Uiso 0.50000 0.0017(7) 0.25000 0.360 0.0215(11) . . . .
Na32 Na Uiso 0.5264(4) 0.9463(4) 0.3123(2) 0.470 0.0421(10) . . . .
Na33 Na Uiso 0.4890(10) 0.8940(10) 0.3330(3) 0.170 0.027(3) . . . .
Na41 Na Uiso 0.2986(5) 0.5854(6) 0.3436(2) 0.330 0.0276(10) . . . .
Na42 Na Uiso 0.3407(5) 0.7202(6) 0.3520(2) 0.370 0.0284(10) . . . .

loop_
_geom_angle_atom_site_label_1
_geom_angle_atom_site_label_2
_geom_angle_atom_site_label_3
_geom_angle
_geom_angle_site_symmetry_1
_geom_angle_site_symmetry_2
_geom_angle_site_symmetry_3
_geom_angle_publ_flag
O3 Fe1 O5 86.29(10) . . . yes
O3 Fe1 O3 83.79(9) . . 2_555 yes
O3 Fe1 O5 89.42(10) . . 2_555 yes
O2 Fe1 O3 174.68(10) 5_445 . . yes
O2 Fe1 O3 91.60(9) 6_545 . . yes
O3 Fe1 O5 89.42(10) 2_555 . . yes
O5 Fe1 O5 174.23(11) . . 2_555 yes
O2 Fe1 O5 91.03(10) 5_445 . . yes
O2 Fe1 O5 92.94(10) 6_545 . . yes
O3 Fe1 O5 86.29(10) 2_555 . 2_555 yes
O2 Fe1 O3 91.60(9) 5_445 . 2_555 yes
O2 Fe1 O3 174.68(10) 6_545 . 2_555 yes
O2 Fe1 O5 92.94(10) 5_445 . 2_555 yes
O2 Fe1 O5 91.03(10) 6_545 . 2_555 yes
O2 Fe1 O2 93.13(10) 5_445 . 6_545 yes
O8 Fe2 O12 88.92(9) . . . yes
O7 Fe2 O8 89.75(9) 1_565 . . yes
O8 Fe2 O13 89.57(10) . . 3_676 yes
O8 Fe2 O9 173.86(10) . . 5_455 yes
O8 Fe2 O14 91.31(10) . . 7_566 yes
O7 Fe2 O12 176.81(11) 1_565 . . yes
O12 Fe2 O13 94.49(10) . . 3_676 yes
O9 Fe2 O12 88.25(9) 5_455 . . yes
O12 Fe2 O14 90.26(10) . . 7_566 yes
O7 Fe2 O13 88.41(10) 1_565 . 3_676 yes
O7 Fe2 O9 93.35(10) 1_565 . 5_455 yes
O7 Fe2 O14 86.86(10) 1_565 . 7_566 yes
O9 Fe2 O13 85.22(10) 5_455 . 3_676 yes
O13 Fe2 O14 175.18(10) 3_676 . 7_566 yes
O9 Fe2 O14 94.16(9) 5_455 . 7_566 yes
O1 P1 O2 115.19(13) . . . yes
O1 P1 O3 112.99(13) . . . yes
O1 P1 O4 107.49(13) . . . yes
O2 P1 O3 111.92(13) . . . yes
O2 P1 O4 104.53(13) . . . yes
O3 P1 O4 103.53(12) . . . yes
O4 P2 O5 107.25(12) . . . yes
O4 P2 O6 107.41(14) . . . yes
O4 P2 O7 101.98(12) . . . yes
O5 P2 O6 113.20(15) . . . yes
O5 P2 O7 109.28(13) . . . yes
O6 P2 O7 116.70(14) . . . yes
O8 P3 O9 110.56(13) . . . yes
O8 P3 O10 113.74(13) . . . yes
O8 P3 O11 105.66(13) . . . yes
O9 P3 O10 114.44(13) . . . yes
O9 P3 O11 104.33(12) . . . yes
O10 P3 O11 107.21(13) . . . yes
O11 P4 O12 108.02(12) . . . yes
O11 P4 O13 107.45(12) . . . yes
O11 P4 O14 105.19(13) . . . yes
O12 P4 O13 112.74(13) . . . yes
O12 P4 O14 113.10(12) . . . yes
O13 P4 O14 109.89(13) . . . yes
Fe1 O2 P1 138.44(14) 5_555 . . yes
Fe1 O3 P1 125.34(15) . . . yes
P1 O4 P2 122.72(14) . . . yes
Fe1 O5 P2 127.29(13) . . . yes
Fe2 O7 P2 132.12(15) 1_545 . . yes
Fe2 O8 P3 128.59(13) . . . yes
Fe2 O9 P3 139.63(15) 5_545 . . yes
P3 O11 P4 132.28(17) . . . yes
Fe2 O12 P4 131.27(14) . . . yes
Fe2 O13 P4 135.77(15) 3_676 . . yes
Fe2 O14 P4 132.37(14) 7_566 . . yes

loop_
_geom_bond_atom_site_label_1
_geom_bond_atom_site_label_2
_geom_bond_distance
_geom_bond_site_symmetry_1
_geom_bond_site_symmetry_2
_geom_bond_publ_flag
Fe1 O3 2.076(2) . . yes
Fe1 O5 1.976(2) . . yes
Fe1 O3 2.076(2) . 2_555 yes
Fe1 O5 1.976(2) . 2_555 yes
Fe1 O2 1.985(2) . 5_445 yes
Fe1 O2 1.985(2) . 6_545 yes
Fe2 O8 2.001(2) . . yes
Fe2 O12 1.999(2) . . yes
Fe2 O7 1.990(2) . 1_565 yes
Fe2 O13 1.998(2) . 3_676 yes
Fe2 O9 2.014(2) . 5_455 yes
Fe2 O14 2.032(2) . 7_566 yes
P1 O1 1.494(2) . . yes
P1 O2 1.526(3) . . yes
P1 O3 1.536(2) . . yes
P1 O4 1.627(2) . . yes
P2 O4 1.619(2) . . yes
P2 O5 1.535(2) . . yes
P2 O6 1.487(3) . . yes
P2 O7 1.523(3) . . yes
P3 O8 1.528(3) . . yes
P3 O9 1.527(2) . . yes
P3 O10 1.489(2) . . yes
P3 O11 1.610(2) . . yes
P4 O11 1.591(2) . . yes
P4 O12 1.518(2) . . yes
P4 O13 1.515(2) . . yes
P4 O14 1.518(2) . . yes
Na21 Na22 0.493(6) . . yes

loop_
_geom_torsion_atom_site_label_1
_geom_torsion_atom_site_label_2
_geom_torsion_atom_site_label_3
_geom_torsion_atom_site_label_4
_geom_torsion
_geom_torsion_site_symmetry_1
_geom_torsion_site_symmetry_2
_geom_torsion_site_symmetry_3
_geom_torsion_site_symmetry_4
_geom_torsion_publ_flag
O5 Fe1 O3 P1 59.55(17) . . . . no
O3 Fe1 O3 P1 149.37(17) 2_555 . . . no
O5 Fe1 O3 P1 -124.30(17) 2_555 . . . no
O2 Fe1 O3 P1 -33.29(17) 6_545 . . . no
O3 Fe1 O5 P2 -34.08(18) . . . . no
O3 Fe1 O5 P2 -117.90(19) 2_555 . . . no
O2 Fe1 O5 P2 150.52(19) 5_445 . . . no
O2 Fe1 O5 P2 57.33(19) 6_545 . . . no
O12 Fe2 O8 P3 50.21(18) . . . . no
O7 Fe2 O8 P3 -126.89(18) 1_565 . . . no
O13 Fe2 O8 P3 144.71(18) 3_676 . . . no
O14 Fe2 O8 P3 -40.03(18) 7_566 . . . no
O8 Fe2 O12 P4 -24.60(17) . . . . no
O13 Fe2 O12 P4 -114.09(17) 3_676 . . . no
O9 Fe2 O12 P4 160.85(17) 5_455 . . . no
O14 Fe2 O12 P4 66.70(17) 7_566 . . . no
O8 Fe2 O7 P2 -150.13(17) . . 1_565 1_565 no
O8 Fe2 O13 P4 -51.0(2) . . 3_676 3_676 no
O12 Fe2 O13 P4 37.9(2) . . 3_676 3_676 no
O12 Fe2 O9 P3 -118.1(2) . . 5_455 5_455 no
O8 Fe2 O14 P4 116.73(19) . . 7_566 7_566 no
O12 Fe2 O14 P4 27.80(19) . . 7_566 7_566 no
O1 P1 O2 Fe1 8.1(3) . . . 5_555 no
O3 P1 O2 Fe1 -122.8(2) . . . 5_555 no
O4 P1 O2 Fe1 125.8(2) . . . 5_555 no
O1 P1 O3 Fe1 87.00(18) . . . . no
O2 P1 O3 Fe1 -141.00(15) . . . . no
O4 P1 O3 Fe1 -28.97(19) . . . . no
O1 P1 O4 P2 -162.26(15) . . . . no
O2 P1 O4 P2 74.87(17) . . . . no
O3 P1 O4 P2 -42.46(19) . . . . no
O5 P2 O4 P1 64.2(2) . . . . no
O6 P2 O4 P1 -57.8(2) . . . . no
O7 P2 O4 P1 178.97(16) . . . . no
O4 P2 O5 Fe1 -10.6(2) . . . . no
O6 P2 O5 Fe1 107.70(19) . . . . no
O7 P2 O5 Fe1 -120.40(18) . . . . no
O4 P2 O7 Fe2 142.52(16) . . . 1_545 no
O5 P2 O7 Fe2 -104.19(18) . . . 1_545 no
O6 P2 O7 Fe2 25.8(2) . . . 1_545 no
O9 P3 O8 Fe2 -146.14(16) . . . . no
O10 P3 O8 Fe2 83.49(19) . . . . no
O11 P3 O8 Fe2 -33.83(19) . . . . no
O8 P3 O9 Fe2 -129.4(2) . . . 5_545 no
O10 P3 O9 Fe2 0.6(3) . . . 5_545 no
O11 P3 O9 Fe2 117.4(2) . . . 5_545 no
O8 P3 O11 P4 -23.3(2) . . . . no
O9 P3 O11 P4 93.31(19) . . . . no
O10 P3 O11 P4 -144.95(17) . . . . no
O12 P4 O11 P3 43.1(2) . . . . no
O13 P4 O11 P3 -78.8(2) . . . . no
O14 P4 O11 P3 164.19(17) . . . . no
O11 P4 O12 Fe2 -8.5(2) . . . . no
O13 P4 O12 Fe2 110.06(18) . . . . no
O14 P4 O12 Fe2 -124.50(17) . . . . no
O11 P4 O13 Fe2 109.4(2) . . . 3_676 no
O12 P4 O13 Fe2 -9.5(2) . . . 3_676 no
O14 P4 O13 Fe2 -136.68(19) . . . 3_676 no
O11 P4 O14 Fe2 -25.1(2) . . . 7_566 no
O12 P4 O14 Fe2 92.5(2) . . . 7_566 no
O13 P4 O14 Fe2 -140.52(17) . . . 7_566 no
